data_2242913
loop_
_publ_author_name
'Matsulevich, Zhanna V.'
'Lukiyanova, Julia M.'
'Naumov, Vladimir I.'
'Borisova, Galina N.'
'Osmanov, Vladimir K.'
'Borisov, Alexander V.'
'Grishina, Maria M.'
'Khrustalev, Victor N.'

_publ_section_title
;
 Bromination of bis(pyridin-2-yl) diselenide in methylene chloride: the
 reaction mechanism and crystal structures of
 1<i>H</i>-pyridine-2-selenenyl dibromide and its cycloadduct with
 cyclopentene
 (3a<i>SR</i>,9a<i>RS</i>)-2,3,3a,9a-tetrahydro-1<i>H</i>-cyclopenta[4,5][1,3]selenazolo[3,2-<i>a</i>]pyridinium
 bromide
;
_journal_coeditor_code YK2121
_journal_issue 5
_journal_name_full 'Acta Crystallographica Section E'
_journal_page_first 675
_journal_page_last 679
_journal_paper_doi 10.1107/S2056989019004997
_journal_volume 75
_journal_year 2019
_chemical_formula_iupac 'C5 H5 Br2 N Se'
_chemical_formula_moiety 'C5 H5 Br2 N Se'
_chemical_formula_sum 'C5 H5 Br2 N Se'
_chemical_formula_weight 317.86
_chemical_name_common
;
1<i>H</i>-Pyridine-2-selenenyl dibromide
;
_chemical_name_systematic
;
Dibromo(pyridin-1-ium-2-yl)selanide
;
_space_group_crystal_system monoclinic
_space_group_IT_number 14
_space_group_name_Hall '-P 2ybc'
_space_group_name_H-M_alt 'P 1 21/c 1'
_symmetry_space_group_name_Hall '-P 2ybc'
_symmetry_space_group_name_H-M 'P 1 21/c 1'
_atom_sites_solution_hydrogens mixed
_atom_sites_solution_primary difmap
_atom_sites_solution_secondary difmap
_audit_creation_method SHELXL-2015
_cell_angle_alpha 90
_cell_angle_beta 114.9750(10)
_cell_angle_gamma 90
_cell_formula_units_Z 4
_cell_length_a 8.0971(6)
_cell_length_b 12.6116(10)
_cell_length_c 8.7325(7)
_cell_measurement_reflns_used 4271
_cell_measurement_temperature 120(2)
_cell_measurement_theta_max 32.61
_cell_measurement_theta_min 2.78
_cell_volume 808.36(11)
_computing_cell_refinement
;
SAINT (Bruker, 2002)
;
_computing_data_collection
;
APEX2 (Bruker, 2005)
;
_computing_data_reduction
;
SAINT (Bruker, 2002)
;
_computing_molecular_graphics
;
SHELXTL (Sheldrick, 2008)
;
_computing_publication_material
;
SHELXTL (Sheldrick, 2008)
;
_computing_structure_refinement
;
SHELXTL (Sheldrick, 2008)
;
_computing_structure_solution
;
SHELXTL (Sheldrick, 2008)
;
_diffrn_ambient_temperature 120(2)
_diffrn_measured_fraction_theta_full 1.000
_diffrn_measured_fraction_theta_max 0.997
_diffrn_measurement_device_type 'Bruker APEXII CCD'
_diffrn_measurement_method '\f and \w scans'
_diffrn_radiation_type MoK\a
_diffrn_radiation_wavelength 0.71073
_diffrn_reflns_av_R_equivalents 0.0510
_diffrn_reflns_av_unetI/netI 0.0427
_diffrn_reflns_limit_h_max 12
_diffrn_reflns_limit_h_min -12
_diffrn_reflns_limit_k_max 19
_diffrn_reflns_limit_k_min -18
_diffrn_reflns_limit_l_max 13
_diffrn_reflns_limit_l_min -13
_diffrn_reflns_number 12425
_diffrn_reflns_theta_full 25.242
_diffrn_reflns_theta_max 32.624
_diffrn_reflns_theta_min 2.775
_diffrn_source 'fine-focus sealed tube'
_exptl_absorpt_coefficient_mu 14.444
_exptl_absorpt_correction_T_max 0.104
_exptl_absorpt_correction_T_min 0.063
_exptl_absorpt_correction_type multi-scan
_exptl_absorpt_process_details
;
(SADABS; Sheldrick, 2003)
;
_exptl_crystal_colour orange
_exptl_crystal_density_diffrn 2.612
_exptl_crystal_description prism
_exptl_crystal_F_000 584
_exptl_crystal_size_max 0.20
_exptl_crystal_size_mid 0.20
_exptl_crystal_size_min 0.15
_refine_diff_density_max 1.365
_refine_diff_density_min -1.056
_refine_ls_extinction_method none
_refine_ls_goodness_of_fit_ref 1.032
_refine_ls_hydrogen_treatment mixed
_refine_ls_matrix_type full
_refine_ls_number_parameters 85
_refine_ls_number_reflns 2959
_refine_ls_number_restraints 0
_refine_ls_restrained_S_all 1.032
_refine_ls_R_factor_all 0.0433
_refine_ls_R_factor_gt 0.0317
_refine_ls_shift/su_max 0.001
_refine_ls_shift/su_mean 0.000
_refine_ls_structure_factor_coef Fsqd
_refine_ls_weighting_details 'w=1/[\s^2^(Fo^2^)+(0.0302P)^2^+0.5977P] where P=(Fo^2^+2Fc^2^)/3'
_refine_ls_weighting_scheme calc
_refine_ls_wR_factor_gt 0.0701
_refine_ls_wR_factor_ref 0.0740
_reflns_number_gt 2426
_reflns_number_total 2959
_reflns_threshold_expression 'I > 2\s(I)'
_cod_data_source_file yk2121sup1.cif
_cod_data_source_block 1
_cod_database_code 2242913
_shelx_space_group_comment
;
The symmetry employed for this shelxl refinement is uniquely defined
by the following loop, which should always be used as a source of
symmetry information in preference to the above space-group names.
They are only intended as comments.
;
_shelx_estimated_absorpt_t_min 0.160
_shelx_estimated_absorpt_t_max 0.221
_shelxl_version_number .2013

loop_
_space_group_symop_operation_xyz
'x, y, z'
'-x, y+1/2, -z+1/2'
'-x, -y, -z'
'x, -y-1/2, z-1/2'

loop_
_atom_site_type_symbol
_atom_site_label
_atom_site_fract_x
_atom_site_fract_y
_atom_site_fract_z
_atom_site_U_iso_or_equiv
_atom_site_adp_type
_atom_site_calc_flag
_atom_site_occupancy
Br Br1 0.26838(4) 0.03212(2) 0.84166(3) 0.01817(8) Uani d 1
Br Br2 -0.14496(4) 0.29163(3) 0.38147(4) 0.01989(8) Uani d 1
Se Se1 0.06027(4) 0.16227(2) 0.61494(3) 0.01433(7) Uani d 1
N N1 0.1263(4) 0.0928(2) 0.3377(3) 0.0161(5) Uani d 1
H H1 0.012(6) 0.079(3) 0.298(5) 0.019 Uiso d 1
C C2 0.2053(4) 0.1389(2) 0.4909(4) 0.0143(5) Uani d 1
C C3 0.3877(4) 0.1667(3) 0.5524(4) 0.0205(6) Uani d 1
H H3 0.4467 0.1997 0.6598 0.025 Uiso calc 1
C C4 0.4837(4) 0.1459(3) 0.4561(4) 0.0214(6) Uani d 1
H H4 0.6089 0.1643 0.4981 0.026 Uiso calc 1
C C5 0.3971(5) 0.0985(3) 0.2989(4) 0.0218(6) Uani d 1
H H5 0.4616 0.0839 0.2323 0.026 Uiso calc 1
C C6 0.2157(4) 0.0729(3) 0.2415(4) 0.0200(6) Uani d 1
H H6 0.1533 0.0412 0.1335 0.024 Uiso calc 1

loop_
_atom_site_aniso_label
_atom_site_aniso_U_11
_atom_site_aniso_U_22
_atom_site_aniso_U_33
_atom_site_aniso_U_12
_atom_site_aniso_U_13
_atom_site_aniso_U_23
Br1 0.01837(14) 0.02401(16) 0.01174(12) 0.00296(10) 0.00598(10) 0.00250(10)
Br2 0.01919(14) 0.02324(16) 0.01808(14) 0.00366(11) 0.00869(11) 0.00614(11)
Se1 0.01580(13) 0.01724(14) 0.01117(12) -0.00047(10) 0.00690(10) -0.00082(9)
N1 0.0186(11) 0.0173(12) 0.0115(10) -0.0010(9) 0.0056(9) -0.0011(9)
C2 0.0159(12) 0.0165(13) 0.0112(11) 0.0006(10) 0.0065(10) 0.0012(10)
C3 0.0202(14) 0.0254(16) 0.0157(13) -0.0041(11) 0.0075(11) -0.0051(11)
C4 0.0194(14) 0.0283(17) 0.0186(14) 0.0005(12) 0.0102(12) 0.0028(12)
C5 0.0270(15) 0.0257(16) 0.0187(14) 0.0070(12) 0.0155(12) 0.0037(12)
C6 0.0276(14) 0.0204(15) 0.0123(12) 0.0038(12) 0.0087(11) -0.0004(10)

loop_
_atom_type_symbol
_atom_type_description
_atom_type_scat_dispersion_real
_atom_type_scat_dispersion_imag
_atom_type_scat_source
C C 0.0033 0.0016 'International Tables Vol C Tables 4.2.6.8 and 6.1.1.4'
H H 0.0000 0.0000 'International Tables Vol C Tables 4.2.6.8 and 6.1.1.4'
N N 0.0061 0.0033 'International Tables Vol C Tables 4.2.6.8 and 6.1.1.4'
Se Se -0.0929 2.2259 'International Tables Vol C Tables 4.2.6.8 and 6.1.1.4'
Br Br -0.2901 2.4595 'International Tables Vol C Tables 4.2.6.8 and 6.1.1.4'

loop_
_geom_angle_atom_site_label_1
_geom_angle_atom_site_label_2
_geom_angle_atom_site_label_3
_geom_angle
C2 Se1 Br1 88.76(9)
C2 Se1 Br2 89.69(8)
Br1 Se1 Br2 178.428(15)
C6 N1 C2 123.1(3)
C6 N1 H1 119(3)
C2 N1 H1 118(3)
N1 C2 C3 118.4(3)
N1 C2 Se1 118.5(2)
C3 C2 Se1 123.1(2)
C2 C3 C4 119.6(3)
C2 C3 H3 120.2
C4 C3 H3 120.2
C5 C4 C3 120.1(3)
C5 C4 H4 119.9
C3 C4 H4 119.9
C6 C5 C4 118.6(3)
C6 C5 H5 120.7
C4 C5 H5 120.7
N1 C6 C5 120.2(3)
N1 C6 H6 119.9
C5 C6 H6 119.9

loop_
_geom_bond_atom_site_label_1
_geom_bond_atom_site_label_2
_geom_bond_distance
Br1 Se1 2.5761(4)
Br2 Se1 2.5920(4)
Se1 C2 1.927(3)
N1 C6 1.344(4)
N1 C2 1.347(4)
N1 H1 0.86(4)
C2 C3 1.387(4)
C3 C4 1.390(4)
C3 H3 0.9500
C4 C5 1.386(5)
C4 H4 0.9500
C5 C6 1.375(5)
C5 H5 0.9500
C6 H6 0.9500

loop_
_geom_hbond_atom_site_label_D
_geom_hbond_atom_site_label_H
_geom_hbond_atom_site_label_A
_geom_hbond_site_symmetry_A
_geom_hbond_distance_DH
_geom_hbond_distance_HA
_geom_hbond_distance_DA
_geom_hbond_angle_DHA
N1 H1 Br1 3_556 0.86(4) 2.50(4) 3.305(3) 156(3)
C5 H5 Br1 3_656 0.95 2.92 3.790(3) 152.8

loop_
_geom_torsion_atom_site_label_1
_geom_torsion_atom_site_label_2
_geom_torsion_atom_site_label_3
_geom_torsion_atom_site_label_4
_geom_torsion
C6 N1 C2 C3 -0.3(4)
C6 N1 C2 Se1 -179.9(2)
N1 C2 C3 C4 -0.4(5)
Se1 C2 C3 C4 179.2(2)
C2 C3 C4 C5 0.5(5)
C3 C4 C5 C6 0.1(5)
C2 N1 C6 C5 0.9(5)
C4 C5 C6 N1 -0.8(5)

_cod_database_fobs_code 2242913
